data_4062716
_journal_name_full Organometallics
_journal_paper_doi 10.1021/om049566c
_journal_year 2004
_chemical_formula_moiety 'C22 H42 Ca N4'
_chemical_formula_sum 'C22 H42 Ca N4'
_chemical_formula_weight 402.68
_space_group_IT_number 15
_symmetry_cell_setting monoclinic
_symmetry_space_group_name_Hall '-C 2yc'
_symmetry_space_group_name_H-M 'C 1 2/c 1'
_cell_angle_alpha 90.00
_cell_angle_beta 95.801(3)
_cell_angle_gamma 90.00
_cell_formula_units_Z 12
_cell_length_a 49.240(5)
_cell_length_b 9.1254(10)
_cell_length_c 16.8294(16)
_cell_measurement_temperature 295(2)
_cell_volume 7523.3(13)
_diffrn_ambient_temperature 295(2)
_exptl_crystal_density_diffrn 1.067
_cod_original_sg_symbol_H-M 'C 2/c'
_cod_database_code 4062716

loop_
_symmetry_equiv_pos_as_xyz
'x, y, z'
'-x, y, -z+1/2'
'x+1/2, y+1/2, z'
'-x+1/2, y+1/2, -z+1/2'
'-x, -y, -z'
'x, -y, z-1/2'
'-x+1/2, -y+1/2, -z'
'x+1/2, -y+1/2, z-1/2'

loop_
_atom_site_label
_atom_site_type_symbol
_atom_site_fract_x
_atom_site_fract_y
_atom_site_fract_z
_atom_site_U_iso_or_equiv
_atom_site_adp_type
_atom_site_occupancy
_atom_site_symmetry_multiplicity
_atom_site_calc_flag
_atom_site_refinement_flags
_atom_site_disorder_assembly
_atom_site_disorder_group
Ca1 Ca 0.171962(12) 0.18833(7) 0.30960(3) 0.0493(2) Uani 1 1 d . . .
N1 N 0.20086(5) 0.0315(3) 0.39094(13) 0.0460(6) Uani 1 1 d . . .
N2 N 0.21325(5) 0.2826(3) 0.27226(14) 0.0539(7) Uani 1 1 d . . .
C1 C 0.18835(6) -0.0923(3) 0.42992(18) 0.0563(8) Uani 1 1 d . . .
H1 H 0.1952 -0.0932 0.4866 0.068 Uiso 1 1 calc R . .
C2 C 0.15749(7) -0.0710(4) 0.4229(2) 0.0729(10) Uani 1 1 d . . .
H2A H 0.1533 0.0192 0.4483 0.087 Uiso 1 1 calc R . .
H2B H 0.1492 -0.1511 0.4485 0.087 Uiso 1 1 calc R . .
H2C H 0.1506 -0.0677 0.3675 0.087 Uiso 1 1 calc R . .
C3 C 0.19525(8) -0.2377(4) 0.3931(2) 0.0821(11) Uani 1 1 d . . .
H3A H 0.1879 -0.2397 0.3380 0.099 Uiso 1 1 calc R . .
H3B H 0.1875 -0.3162 0.4213 0.099 Uiso 1 1 calc R . .
H3C H 0.2147 -0.2492 0.3966 0.099 Uiso 1 1 calc R . .
C4 C 0.22651(6) 0.0675(3) 0.41586(16) 0.0492(7) Uani 1 1 d . . .
C5 C 0.24185(6) 0.1765(3) 0.38237(18) 0.0551(8) Uani 1 1 d . . .
H5 H 0.2591 0.1894 0.4095 0.066 Uiso 1 1 calc R . .
C6 C 0.23662(6) 0.2705(3) 0.31623(18) 0.0520(8) Uani 1 1 d . . .
C7 C 0.24181(7) -0.0102(4) 0.4867(2) 0.0774(11) Uani 1 1 d . . .
H7A H 0.2323 0.0043 0.5333 0.093 Uiso 1 1 calc R . .
H7B H 0.2599 0.0293 0.4962 0.093 Uiso 1 1 calc R . .
H7C H 0.2428 -0.1131 0.4755 0.093 Uiso 1 1 calc R . .
C8 C 0.26137(7) 0.3627(4) 0.2983(2) 0.0801(11) Uani 1 1 d . . .
H8A H 0.2671 0.3335 0.2479 0.096 Uiso 1 1 calc R . .
H8B H 0.2760 0.3478 0.3397 0.096 Uiso 1 1 calc R . .
H8C H 0.2564 0.4645 0.2963 0.096 Uiso 1 1 calc R . .
C9 C 0.21095(7) 0.3831(4) 0.20322(18) 0.0642(9) Uani 1 1 d . . .
H9 H 0.2288 0.4283 0.1983 0.077 Uiso 1 1 calc R . .
C10 C 0.19070(11) 0.4986(5) 0.2134(3) 0.128(2) Uani 1 1 d . . .
H10A H 0.1727 0.4565 0.2090 0.153 Uiso 1 1 calc R . .
H10B H 0.1916 0.5718 0.1728 0.153 Uiso 1 1 calc R . .
H10C H 0.1945 0.5429 0.2651 0.153 Uiso 1 1 calc R . .
C11 C 0.20214(13) 0.2995(5) 0.1287(2) 0.147(2) Uani 1 1 d . . .
H11A H 0.2133 0.2138 0.1262 0.177 Uiso 1 1 calc R . .
H11B H 0.2040 0.3603 0.0830 0.177 Uiso 1 1 calc R . .
H11C H 0.1834 0.2706 0.1290 0.177 Uiso 1 1 calc R . .
N3 N 0.14177(5) 0.3573(3) 0.35947(14) 0.0523(6) Uani 1 1 d . . .
N4 N 0.13536(5) 0.1498(3) 0.21024(14) 0.0548(7) Uani 1 1 d . . .
C12 C 0.14810(7) 0.4098(4) 0.44185(19) 0.0611(9) Uani 1 1 d . . .
H12 H 0.1473 0.5171 0.4416 0.073 Uiso 1 1 calc R . .
C13 C 0.17716(7) 0.3631(4) 0.4717(2) 0.0750(10) Uani 1 1 d . . .
H13A H 0.1782 0.2581 0.4735 0.090 Uiso 1 1 calc R . .
H13B H 0.1819 0.4020 0.5242 0.090 Uiso 1 1 calc R . .
H13C H 0.1896 0.3999 0.4361 0.090 Uiso 1 1 calc R . .
C14 C 0.12790(8) 0.3526(4) 0.4967(2) 0.0839(12) Uani 1 1 d . . .
H14A H 0.1098 0.3811 0.4763 0.101 Uiso 1 1 calc R . .
H14B H 0.1322 0.3927 0.5492 0.101 Uiso 1 1 calc R . .
H14C H 0.1290 0.2476 0.4992 0.101 Uiso 1 1 calc R . .
C15 C 0.12403(6) 0.4305(3) 0.3107(2) 0.0594(8) Uani 1 1 d . . .
C16 C 0.11552(6) 0.3880(4) 0.2309(2) 0.0662(9) Uani 1 1 d . . .
H16 H 0.1050 0.4589 0.2024 0.079 Uiso 1 1 calc R . .
C17 C 0.11954(6) 0.2615(4) 0.18582(18) 0.0594(9) Uani 1 1 d . . .
C18 C 0.11128(8) 0.5728(4) 0.3361(2) 0.0907(12) Uani 1 1 d . . .
H18A H 0.1011 0.5543 0.3807 0.109 Uiso 1 1 calc R . .
H18B H 0.0993 0.6110 0.2924 0.109 Uiso 1 1 calc R . .
H18C H 0.1254 0.6428 0.3511 0.109 Uiso 1 1 calc R . .
C19 C 0.10397(8) 0.2624(5) 0.1023(2) 0.0882(12) Uani 1 1 d . . .
H19A H 0.1167 0.2617 0.0628 0.106 Uiso 1 1 calc R . .
H19B H 0.0929 0.3489 0.0959 0.106 Uiso 1 1 calc R . .
H19C H 0.0925 0.1771 0.0958 0.106 Uiso 1 1 calc R . .
C20 C 0.13495(7) 0.0171(4) 0.16060(18) 0.0675(10) Uani 1 1 d . . .
H20 H 0.1321 0.0465 0.1044 0.081 Uiso 1 1 calc R . .
C21 C 0.16197(8) -0.0611(5) 0.1742(2) 0.0920(12) Uani 1 1 d . . .
H21A H 0.1763 0.0036 0.1619 0.110 Uiso 1 1 calc R . .
H21B H 0.1617 -0.1459 0.1404 0.110 Uiso 1 1 calc R . .
H21C H 0.1651 -0.0909 0.2291 0.110 Uiso 1 1 calc R . .
C22 C 0.11197(9) -0.0832(5) 0.1778(3) 0.1087(16) Uani 1 1 d . . .
H22A H 0.1152 -0.1189 0.2316 0.130 Uiso 1 1 calc R . .
H22B H 0.1111 -0.1644 0.1414 0.130 Uiso 1 1 calc R . .
H22C H 0.0950 -0.0302 0.1715 0.130 Uiso 1 1 calc R . .
Ca2 Ca 0.0000 -0.06067(10) 0.2500 0.0525(3) Uani 1 2 d S . .
N5 N 0.00218(5) -0.1965(3) 0.36841(14) 0.0599(7) Uani 1 1 d . . .
N6 N 0.04060(5) 0.0480(3) 0.31024(15) 0.0612(7) Uani 1 1 d . . .
C23 C -0.02251(7) -0.2760(5) 0.3866(2) 0.0807(11) Uani 1 1 d . . .
H23 H -0.0171 -0.3722 0.4088 0.097 Uiso 1 1 calc R . .
C24 C -0.04102(8) -0.2975(5) 0.3111(3) 0.1140(17) Uani 1 1 d . . .
H24A H -0.0474 -0.2040 0.2909 0.137 Uiso 1 1 calc R . .
H24B H -0.0563 -0.3570 0.3219 0.137 Uiso 1 1 calc R . .
H24C H -0.0312 -0.3453 0.2720 0.137 Uiso 1 1 calc R . .
C25 C -0.03688(10) -0.1928(7) 0.4473(3) 0.143(2) Uani 1 1 d . . .
H25A H -0.0248 -0.1818 0.4955 0.171 Uiso 1 1 calc R . .
H25B H -0.0529 -0.2458 0.4586 0.171 Uiso 1 1 calc R . .
H25C H -0.0421 -0.0979 0.4264 0.171 Uiso 1 1 calc R . .
C26 C 0.02563(7) -0.2270(4) 0.41070(19) 0.0636(9) Uani 1 1 d . . .
C27 C 0.05007(7) -0.1492(4) 0.4054(2) 0.0699(10) Uani 1 1 d . . .
H27 H 0.0649 -0.1910 0.4357 0.084 Uiso 1 1 calc R . .
C28 C 0.05702(6) -0.0230(4) 0.3646(2) 0.0652(9) Uani 1 1 d . . .
C29 C 0.02816(8) -0.3504(4) 0.4713(2) 0.0977(13) Uani 1 1 d . . .
H29A H 0.0176 -0.3274 0.5146 0.117 Uiso 1 1 calc R . .
H29B H 0.0470 -0.3623 0.4916 0.117 Uiso 1 1 calc R . .
H29C H 0.0215 -0.4397 0.4462 0.117 Uiso 1 1 calc R . .
C30 C 0.08589(7) 0.0308(5) 0.3893(2) 0.1002(14) Uani 1 1 d . . .
H30A H 0.0953 0.0452 0.3426 0.120 Uiso 1 1 calc R . .
H30B H 0.0955 -0.0407 0.4233 0.120 Uiso 1 1 calc R . .
H30C H 0.0852 0.1218 0.4176 0.120 Uiso 1 1 calc R . .
C31 C 0.05019(8) 0.1844(5) 0.2764(2) 0.0807(11) Uani 1 1 d . . .
H31 H 0.0698 0.1756 0.2722 0.097 Uiso 1 1 calc R . .
C32 C 0.04546(10) 0.3159(5) 0.3287(3) 0.1131(16) Uani 1 1 d . . .
H32A H 0.0264 0.3242 0.3348 0.136 Uiso 1 1 calc R . .
H32B H 0.0516 0.4032 0.3041 0.136 Uiso 1 1 calc R . .
H32C H 0.0555 0.3033 0.3802 0.136 Uiso 1 1 calc R . .
C33 C 0.03582(9) 0.2068(5) 0.1938(2) 0.1064(15) Uani 1 1 d . . .
H33A H 0.0397 0.1256 0.1604 0.128 Uiso 1 1 calc R . .
H33B H 0.0422 0.2958 0.1716 0.128 Uiso 1 1 calc R . .
H33C H 0.0165 0.2133 0.1969 0.128 Uiso 1 1 calc R . .

loop_
_atom_site_aniso_label
_atom_site_aniso_U_11
_atom_site_aniso_U_22
_atom_site_aniso_U_33
_atom_site_aniso_U_23
_atom_site_aniso_U_13
_atom_site_aniso_U_12
Ca1 0.0440(4) 0.0551(4) 0.0477(3) 0.0067(3) -0.0008(2) -0.0036(3)
N1 0.0462(15) 0.0438(15) 0.0472(13) 0.0043(11) 0.0007(11) -0.0057(12)
N2 0.0520(16) 0.0584(18) 0.0517(15) 0.0076(13) 0.0074(12) -0.0047(13)
C1 0.066(2) 0.053(2) 0.0496(17) 0.0046(15) 0.0025(15) -0.0085(16)
C2 0.070(2) 0.070(2) 0.082(2) 0.000(2) 0.0204(19) -0.0194(19)
C3 0.093(3) 0.058(2) 0.097(3) 0.010(2) 0.015(2) -0.004(2)
C4 0.0498(19) 0.0467(18) 0.0497(17) -0.0030(15) -0.0023(14) 0.0047(15)
C5 0.0409(17) 0.060(2) 0.0630(19) -0.0015(17) -0.0010(14) -0.0093(16)
C6 0.0501(19) 0.051(2) 0.0568(19) -0.0053(15) 0.0138(15) -0.0066(15)
C7 0.069(2) 0.082(3) 0.076(2) 0.015(2) -0.0179(18) -0.004(2)
C8 0.059(2) 0.094(3) 0.088(3) 0.010(2) 0.0130(19) -0.024(2)
C9 0.068(2) 0.068(2) 0.058(2) 0.0140(18) 0.0120(16) -0.0102(19)
C10 0.223(6) 0.077(3) 0.091(3) 0.029(3) 0.057(3) 0.053(4)
C11 0.301(7) 0.095(4) 0.049(2) 0.008(2) 0.032(3) 0.044(4)
N3 0.0508(15) 0.0525(16) 0.0528(15) -0.0003(13) 0.0012(12) -0.0057(13)
N4 0.0496(15) 0.0647(18) 0.0487(14) -0.0010(13) -0.0013(12) -0.0026(14)
C12 0.067(2) 0.049(2) 0.066(2) -0.0071(17) 0.0010(17) -0.0059(17)
C13 0.079(3) 0.072(2) 0.069(2) -0.0176(19) -0.0174(18) -0.001(2)
C14 0.098(3) 0.086(3) 0.069(2) -0.014(2) 0.016(2) -0.010(2)
C15 0.053(2) 0.046(2) 0.077(2) 0.0061(18) -0.0020(17) -0.0005(16)
C16 0.063(2) 0.063(2) 0.070(2) 0.0180(19) -0.0092(17) 0.0062(18)
C17 0.0465(19) 0.078(3) 0.0521(19) 0.0087(18) -0.0042(14) -0.0034(18)
C18 0.092(3) 0.058(2) 0.116(3) -0.003(2) -0.018(2) 0.015(2)
C19 0.086(3) 0.112(3) 0.063(2) 0.011(2) -0.0147(19) 0.012(2)
C20 0.064(2) 0.090(3) 0.0470(18) -0.0097(18) 0.0004(15) 0.000(2)
C21 0.090(3) 0.096(3) 0.088(3) -0.021(2) -0.002(2) 0.016(3)
C22 0.103(3) 0.106(4) 0.122(4) -0.047(3) 0.031(3) -0.029(3)
Ca2 0.0469(5) 0.0624(6) 0.0475(5) 0.000 0.0011(4) 0.000
N5 0.0525(16) 0.0716(19) 0.0538(15) 0.0082(14) -0.0035(12) -0.0091(14)
N6 0.0567(17) 0.071(2) 0.0569(16) -0.0075(15) 0.0088(13) -0.0148(15)
C23 0.069(2) 0.097(3) 0.074(2) 0.027(2) -0.0018(19) -0.014(2)
C24 0.089(3) 0.141(4) 0.109(3) 0.010(3) -0.006(3) -0.058(3)
C25 0.109(4) 0.205(7) 0.123(4) -0.002(4) 0.056(3) -0.025(4)
C26 0.071(2) 0.064(2) 0.0540(19) 0.0020(17) -0.0044(17) -0.0027(19)
C27 0.058(2) 0.080(3) 0.068(2) -0.001(2) -0.0129(17) 0.002(2)
C28 0.047(2) 0.088(3) 0.060(2) -0.017(2) 0.0002(16) -0.0084(19)
C29 0.104(3) 0.090(3) 0.092(3) 0.027(2) -0.025(2) -0.003(2)
C30 0.053(2) 0.146(4) 0.099(3) -0.011(3) -0.007(2) -0.024(3)
C31 0.071(2) 0.095(3) 0.077(3) 0.000(2) 0.0142(19) -0.026(2)
C32 0.149(4) 0.080(3) 0.112(3) -0.005(3) 0.018(3) -0.046(3)
C33 0.116(4) 0.120(4) 0.085(3) 0.023(3) 0.022(3) -0.029(3)

loop_
_geom_bond_atom_site_label_1
_geom_bond_atom_site_label_2
_geom_bond_distance
_geom_bond_site_symmetry_2
_geom_bond_publ_flag
Ca1 N2 2.351(2) . ?
Ca1 N4 2.358(2) . ?
Ca1 N1 2.357(2) . ?
Ca1 N3 2.354(2) . ?
N1 C4 1.331(3) . ?
N1 C1 1.472(3) . ?
N2 C6 1.308(4) . ?
N2 C9 1.475(4) . ?
C1 C3 1.518(4) . ?
C1 C2 1.525(4) . ?
C4 C5 1.401(4) . ?
C4 C7 1.520(4) . ?
C5 C6 1.408(4) . ?
C6 C8 1.536(4) . ?
C9 C10 1.473(5) . ?
C9 C11 1.495(5) . ?
N3 C15 1.319(4) . ?
N3 C12 1.470(4) . ?
N4 C17 1.323(4) . ?
N4 C20 1.470(4) . ?
C12 C14 1.516(4) . ?
C12 C13 1.528(4) . ?
C15 C16 1.419(4) . ?
C15 C18 1.522(5) . ?
C16 C17 1.406(5) . ?
C17 C19 1.531(4) . ?
C20 C21 1.507(5) . ?
C20 C22 1.506(5) . ?
Ca2 N5 2.340(2) 2 ?
Ca2 N5 2.340(2) . ?
Ca2 N6 2.366(3) . ?
Ca2 N6 2.366(3) 2 ?
N5 C26 1.323(4) . ?
N5 C23 1.474(4) . ?
N6 C28 1.327(4) . ?
N6 C31 1.467(4) . ?
C23 C24 1.501(5) . ?
C23 C25 1.504(6) . ?
C26 C27 1.408(5) . ?
C26 C29 1.517(5) . ?
C27 C28 1.401(5) . ?
C28 C30 1.522(4) . ?
C31 C33 1.509(5) . ?
C31 C32 1.519(5) . ?
